data_7717995
loop_
_publ_author_name
'Guo, Dianjun'
'He, Jinqiang'
'Yuan, Qingbing'
'Zhou, Shuangliu'
'Zhu, Xiancui'

_publ_section_title
;
 Synthesis of 2,3-dihydroquinazolinimines and 1,3-diiminoisoindolines
 catalyzed by rare earth metal alkyl complexes through tandem
 addition/cyclization of nitriles with amines.
;
_journal_issue 11
_journal_name_full 'Dalton transactions (Cambridge, England : 2003)'
_journal_page_first 4484
_journal_page_last 4492
_journal_paper_doi 10.1039/d5dt00106d
_journal_volume 54
_journal_year 2025
_chemical_formula_moiety 'C33 H56 Lu N3 Si2'
_chemical_formula_sum 'C33 H56 Lu N3 Si2'
_chemical_formula_weight 725.95
_space_group_crystal_system orthorhombic
_space_group_IT_number 19
_space_group_name_Hall 'P 2ac 2ab'
_space_group_name_H-M_alt 'P 21 21 21'
_atom_sites_solution_hydrogens geom
_atom_sites_solution_primary iterative
_audit_block_doi 10.5517/ccdc.csd.cc2m3cfk
_audit_creation_date 2024-02-07
_audit_creation_method
;
Olex2 1.5
(compiled 2023.08.24 svn.re1ec1418 for OlexSys, GUI svn.r6817)
;
_audit_update_record
;
2025-01-13 deposited with the CCDC.	2025-02-10 downloaded from the CCDC.
;
_cell_angle_alpha 90
_cell_angle_beta 90
_cell_angle_gamma 90
_cell_formula_units_Z 4
_cell_length_a 10.6677(9)
_cell_length_b 16.8105(14)
_cell_length_c 20.5975(17)
_cell_measurement_reflns_used 9902
_cell_measurement_temperature 297.3
_cell_measurement_theta_max 24.462
_cell_measurement_theta_min 2.260
_cell_volume 3693.7(5)
_computing_cell_refinement 'SAINT v8.37A (Bruker, 2015)'
_computing_data_reduction 'SAINT v8.37A (Bruker, 2015)'
_computing_molecular_graphics 'Olex2 1.5 (Dolomanov et al., 2009)'
_computing_publication_material 'Olex2 1.5 (Dolomanov et al., 2009)'
_computing_structure_refinement 'XL  (Sheldrick, 2008)'
_computing_structure_solution 'olex2.solve 1.5 (Bourhis et al., 2015)'
_diffrn_ambient_temperature 297.3
_diffrn_measured_fraction_theta_full 1.000
_diffrn_measured_fraction_theta_max 0.999
_diffrn_measurement_device_type 'Bruker APEX-II CCD'
_diffrn_measurement_method '\f and \w scans'
_diffrn_radiation_type MoK\a
_diffrn_radiation_wavelength 0.71073
_diffrn_reflns_av_R_equivalents 0.0566
_diffrn_reflns_av_unetI/netI 0.0494
_diffrn_reflns_Laue_measured_fraction_full 1.000
_diffrn_reflns_Laue_measured_fraction_max 0.999
_diffrn_reflns_limit_h_max 13
_diffrn_reflns_limit_h_min -13
_diffrn_reflns_limit_k_max 21
_diffrn_reflns_limit_k_min -21
_diffrn_reflns_limit_l_max 26
_diffrn_reflns_limit_l_min -26
_diffrn_reflns_number 43445
_diffrn_reflns_point_group_measured_fraction_full 1.000
_diffrn_reflns_point_group_measured_fraction_max 0.996
_diffrn_reflns_theta_full 25.242
_diffrn_reflns_theta_max 27.511
_diffrn_reflns_theta_min 1.564
_diffrn_source_current 30.0
_diffrn_source_power 1.5
_diffrn_source_voltage 50.0
_diffrn_standards_number 0
_exptl_absorpt_coefficient_mu 2.761
_exptl_absorpt_correction_T_max 0.7456
_exptl_absorpt_correction_T_min 0.3345
_exptl_absorpt_correction_type multi-scan
_exptl_absorpt_process_details
;
SADABS-2016/2 (Bruker,2016/2) was used for absorption correction.
wR2(int) was 0.1354 before and 0.0586 after correction.
The Ratio of minimum to maximum transmission is 0.4486.
The \l/2 correction factor is Not present.
;
_exptl_crystal_colour 'clear light yellow'
_exptl_crystal_colour_lustre clear
_exptl_crystal_colour_modifier light
_exptl_crystal_colour_primary yellow
_exptl_crystal_density_diffrn 1.305
_exptl_crystal_description block
_exptl_crystal_F_000 1496
_exptl_crystal_size_max 0.22
_exptl_crystal_size_mid 0.21
_exptl_crystal_size_min 0.2
_refine_diff_density_max 1.201
_refine_diff_density_min -0.529
_refine_diff_density_rms 0.065
_refine_ls_abs_structure_details
;
 Flack x determined using 2534 quotients [(I+)-(I-)]/[(I+)+(I-)]
 (Parsons, Flack and Wagner, Acta Cryst. B69 (2013) 249-259).
;
_refine_ls_abs_structure_Flack -0.005(6)
_refine_ls_extinction_method none
_refine_ls_goodness_of_fit_ref 1.013
_refine_ls_hydrogen_treatment constr
_refine_ls_matrix_type full
_refine_ls_number_parameters 362
_refine_ls_number_reflns 8467
_refine_ls_number_restraints 0
_refine_ls_restrained_S_all 1.013
_refine_ls_R_factor_all 0.0518
_refine_ls_R_factor_gt 0.0343
_refine_ls_shift/su_max 0.001
_refine_ls_shift/su_mean 0.000
_refine_ls_structure_factor_coef Fsqd
_refine_ls_weighting_details 'w=1/[\s^2^(Fo^2^)+(0.0194P)^2^+0.6287P] where P=(Fo^2^+2Fc^2^)/3'
_refine_ls_weighting_scheme calc
_refine_ls_wR_factor_gt 0.0606
_refine_ls_wR_factor_ref 0.0653
_reflns_Friedel_coverage 0.795
_reflns_Friedel_fraction_full 1.000
_reflns_Friedel_fraction_max 0.994
_reflns_number_gt 6847
_reflns_number_total 8467
_reflns_threshold_expression 'I > 2\s(I)'
_cod_data_source_file d5dt00106d2.cif
_cod_data_source_block 1d
_cod_depositor_comments 'Adding full bibliography for 7717994--7718001.cif.'
_cod_database_code 7717995
_shelx_shelxl_version_number 2014/7
_shelx_space_group_comment
;
The symmetry employed for this shelxl refinement is uniquely defined
by the following loop, which should always be used as a source of
symmetry information in preference to the above space-group names.
They are only intended as comments.
;
_shelx_estimated_absorpt_t_max 0.608
_shelx_estimated_absorpt_t_min 0.582
_olex2_refinement_description
;
1. Fixed Uiso
 At 1.2 times of:
  All C(H) groups, All C(H,H) groups
 At 1.5 times of:
  All C(H,H,H) groups
2.a Ternary CH refined with riding coordinates:
 C10(H10), C1(H1)
2.b Secondary CH2 refined with riding coordinates:
 C30(H30A,H30B), C26(H26A,H26B), C23(H23A,H23B), C21(H21A,H21B), C22(H22A,
 H22B), C20(H20A,H20B), C25(H25A,H25B), C24(H24A,H24B)
2.c Aromatic/amide H refined with riding coordinates:
 C7(H7), C5(H5), C14(H14), C19(H19), C6(H6), C17(H17), C16(H16), C15(H15)
2.d Idealised Me refined as rotating group:
 C33(H33A,H33B,H33C), C3(H3A,H3B,H3C), C31(H31A,H31B,H31C), C32(H32A,H32B,
 H32C), C27(H27A,H27B,H27C), C29(H29A,H29B,H29C), C2(H2A,H2B,H2C), C11(H11A,
 H11B,H11C), C12(H12A,H12B,H12C), C28(H28A,H28B,H28C)
;
_smtbx_masks_void_probe_radius 1.2
_smtbx_masks_void_truncation_radius 1.2
_olex2_submission_special_instructions 'No special instructions were received'

loop_
_space_group_symop_operation_xyz
'x, y, z'
'-x+1/2, -y, z+1/2'
'-x, y+1/2, -z+1/2'
'x+1/2, -y+1/2, -z'

loop_
_atom_site_label
_atom_site_type_symbol
_atom_site_fract_x
_atom_site_fract_y
_atom_site_fract_z
_atom_site_U_iso_or_equiv
_atom_site_adp_type
_atom_site_occupancy
_atom_site_site_symmetry_order
_atom_site_calc_flag
_atom_site_refinement_flags_posn
_atom_site_refinement_flags_adp
_atom_site_refinement_flags_occupancy
_atom_site_disorder_assembly
_atom_site_disorder_group
Lu1 Lu 0.65241(2) 0.44292(2) 0.32068(2) 0.05389(8) Uani 1 1 d . . . . .
Si2 Si 0.91369(18) 0.31599(12) 0.38915(9) 0.0652(5) Uani 1 1 d . . . . .
Si1 Si 0.6750(2) 0.66511(14) 0.37402(11) 0.0880(7) Uani 1 1 d . . . . .
N1 N 0.7023(4) 0.4154(3) 0.2172(2) 0.0452(11) Uani 1 1 d . . . . .
C9 C 0.7238(5) 0.4829(3) 0.1759(3) 0.0466(12) Uani 1 1 d . . . . .
C4 C 0.8378(6) 0.5236(3) 0.1774(3) 0.0577(13) Uani 1 1 d . . . . .
C18 C 0.6891(6) 0.2699(4) 0.2196(3) 0.0636(18) Uani 1 1 d . . . . .
C8 C 0.6268(5) 0.5084(3) 0.1342(3) 0.0530(15) Uani 1 1 d . . . . .
C30 C 0.8169(7) 0.4063(4) 0.3879(3) 0.072(2) Uani 1 1 d . . . . .
H30A H 0.8766 0.4496 0.3842 0.086 Uiso 1 1 calc R U . . .
H30B H 0.7828 0.4101 0.4314 0.086 Uiso 1 1 calc R U . . .
N2 N 0.5475(6) 0.3230(4) 0.3022(3) 0.088(2) Uani 1 1 d . . . . .
C13 C 0.7307(5) 0.3429(3) 0.1907(3) 0.0503(14) Uani 1 1 d . . . . .
C10 C 0.5022(6) 0.4647(4) 0.1319(3) 0.0676(19) Uani 1 1 d . . . . .
H10 H 0.5149 0.4130 0.1529 0.081 Uiso 1 1 calc R U . . .
C7 C 0.6474(7) 0.5752(4) 0.0967(3) 0.0690(18) Uani 1 1 d . . . . .
H7 H 0.5841 0.5930 0.0693 0.083 Uiso 1 1 calc R U . . .
C5 C 0.8522(8) 0.5900(4) 0.1382(4) 0.0742(19) Uani 1 1 d . . . . .
H5 H 0.9276 0.6178 0.1390 0.089 Uiso 1 1 calc R U . . .
C14 C 0.8026(6) 0.3347(4) 0.1337(3) 0.0712(19) Uani 1 1 d . . . . .
H14 H 0.8242 0.3799 0.1102 0.085 Uiso 1 1 calc R U . . .
N3 N 0.4778(6) 0.4306(5) 0.3982(4) 0.103(3) Uani 1 1 d . . . . .
C26 C 0.6297(7) 0.5837(4) 0.3173(3) 0.0734(18) Uani 1 1 d . . . . .
H26A H 0.6688 0.5987 0.2765 0.088 Uiso 1 1 calc R U . . .
H26B H 0.5405 0.5916 0.3107 0.088 Uiso 1 1 calc R U . . .
C19 C 0.5946(8) 0.2666(5) 0.2682(4) 0.086(3) Uani 1 1 d . . . . .
H19 H 0.5622 0.2162 0.2764 0.103 Uiso 1 1 calc R U . . .
C6 C 0.7576(8) 0.6155(4) 0.0986(4) 0.079(2) Uani 1 1 d . . . . .
H6 H 0.7687 0.6605 0.0729 0.095 Uiso 1 1 calc R U . . .
C1 C 0.9472(6) 0.4960(5) 0.2200(4) 0.081(2) Uani 1 1 d . . . . .
H1 H 0.9174 0.4509 0.2459 0.097 Uiso 1 1 calc R U . . .
C17 C 0.7327(9) 0.1970(5) 0.1955(5) 0.092(3) Uani 1 1 d . . . . .
H17 H 0.7075 0.1502 0.2157 0.110 Uiso 1 1 calc R U . . .
C33 C 1.0013(7) 0.3031(4) 0.3118(4) 0.081(2) Uani 1 1 d . . . . .
H33A H 0.9430 0.2974 0.2766 0.121 Uiso 1 1 calc R U . . .
H33B H 1.0528 0.2563 0.3145 0.121 Uiso 1 1 calc R U . . .
H33C H 1.0533 0.3488 0.3043 0.121 Uiso 1 1 calc R U . . .
C16 C 0.8104(10) 0.1929(5) 0.1438(5) 0.104(3) Uani 1 1 d . . . . .
H16 H 0.8422 0.1443 0.1300 0.124 Uiso 1 1 calc R U . . .
C15 C 0.8413(10) 0.2617(5) 0.1121(4) 0.096(2) Uani 1 1 d . . . . .
H15 H 0.8902 0.2588 0.0748 0.115 Uiso 1 1 calc R U . . .
C3 C 1.0579(7) 0.4671(6) 0.1799(6) 0.133(4) Uani 1 1 d . . . . .
H3A H 1.0279 0.4432 0.1406 0.200 Uiso 1 1 calc R U . . .
H3B H 1.1046 0.4286 0.2044 0.200 Uiso 1 1 calc R U . . .
H3C H 1.1111 0.5114 0.1695 0.200 Uiso 1 1 calc R U . . .
C31 C 0.8162(9) 0.2250(5) 0.4026(5) 0.113(3) Uani 1 1 d . . . . .
H31A H 0.7629 0.2330 0.4396 0.170 Uiso 1 1 calc R U . . .
H31B H 0.8700 0.1802 0.4102 0.170 Uiso 1 1 calc R U . . .
H31C H 0.7656 0.2152 0.3649 0.170 Uiso 1 1 calc R U . . .
C32 C 1.0341(9) 0.3136(6) 0.4550(4) 0.115(3) Uani 1 1 d . . . . .
H32A H 1.0836 0.3612 0.4533 0.172 Uiso 1 1 calc R U . . .
H32B H 1.0874 0.2681 0.4492 0.172 Uiso 1 1 calc R U . . .
H32C H 0.9931 0.3102 0.4964 0.172 Uiso 1 1 calc R U . . .
C27 C 0.5412(9) 0.6986(6) 0.4261(4) 0.112(3) Uani 1 1 d . . . . .
H27A H 0.4718 0.7134 0.3990 0.169 Uiso 1 1 calc R U . . .
H27B H 0.5668 0.7436 0.4516 0.169 Uiso 1 1 calc R U . . .
H27C H 0.5165 0.6561 0.4544 0.169 Uiso 1 1 calc R U . . .
C29 C 0.8023(9) 0.6351(6) 0.4321(5) 0.131(4) Uani 1 1 d . . . . .
H29A H 0.7737 0.5914 0.4583 0.197 Uiso 1 1 calc R U . . .
H29B H 0.8230 0.6793 0.4596 0.197 Uiso 1 1 calc R U . . .
H29C H 0.8753 0.6191 0.4081 0.197 Uiso 1 1 calc R U . . .
C2 C 0.9896(10) 0.5591(7) 0.2663(5) 0.136(4) Uani 1 1 d . . . . .
H2A H 1.0155 0.6052 0.2423 0.204 Uiso 1 1 calc R U . . .
H2B H 1.0587 0.5395 0.2915 0.204 Uiso 1 1 calc R U . . .
H2C H 0.9217 0.5730 0.2947 0.204 Uiso 1 1 calc R U . . .
C11 C 0.4573(10) 0.4485(7) 0.0639(4) 0.130(4) Uani 1 1 d . . . . .
H11A H 0.4461 0.4979 0.0414 0.195 Uiso 1 1 calc R U . . .
H11B H 0.3790 0.4204 0.0655 0.195 Uiso 1 1 calc R U . . .
H11C H 0.5183 0.4167 0.0415 0.195 Uiso 1 1 calc R U . . .
C23 C 0.3840(15) 0.4875(8) 0.4937(7) 0.201(8) Uani 1 1 d . . . . .
H23A H 0.3517 0.4434 0.5191 0.241 Uiso 1 1 calc R U . . .
H23B H 0.3932 0.5336 0.5216 0.241 Uiso 1 1 calc R U . . .
C21 C 0.4549(11) 0.3459(8) 0.4071(6) 0.147(5) Uani 1 1 d . . . . .
H21A H 0.3794 0.3389 0.4327 0.177 Uiso 1 1 calc R U . . .
H21B H 0.5241 0.3229 0.4311 0.177 Uiso 1 1 calc R U . . .
C22 C 0.5084(10) 0.4658(7) 0.4615(5) 0.139(5) Uani 1 1 d . . . . .
H22A H 0.5598 0.5128 0.4558 0.167 Uiso 1 1 calc R U . . .
H22B H 0.5540 0.4279 0.4880 0.167 Uiso 1 1 calc R U . . .
C12 C 0.4067(8) 0.5078(7) 0.1705(7) 0.170(6) Uani 1 1 d . . . . .
H12A H 0.4409 0.5213 0.2122 0.255 Uiso 1 1 calc R U . . .
H12B H 0.3343 0.4746 0.1762 0.255 Uiso 1 1 calc R U . . .
H12C H 0.3829 0.5556 0.1481 0.255 Uiso 1 1 calc R U . . .
C20 C 0.4405(11) 0.3029(7) 0.3445(6) 0.150(5) Uani 1 1 d . . . . .
H20A H 0.4383 0.2460 0.3521 0.180 Uiso 1 1 calc R U . . .
H20B H 0.3626 0.3183 0.3237 0.180 Uiso 1 1 calc R U . . .
C25 C 0.3628(10) 0.4771(8) 0.3789(5) 0.162(6) Uani 1 1 d . . . . .
H25A H 0.3857 0.5221 0.3519 0.194 Uiso 1 1 calc R U . . .
H25B H 0.3051 0.4436 0.3548 0.194 Uiso 1 1 calc R U . . .
C24 C 0.3046(13) 0.5045(8) 0.4402(9) 0.196(8) Uani 1 1 d . . . . .
H24A H 0.2895 0.5613 0.4379 0.235 Uiso 1 1 calc R U . . .
H24B H 0.2246 0.4780 0.4462 0.235 Uiso 1 1 calc R U . . .
C28 C 0.7277(11) 0.7566(6) 0.3311(6) 0.146(4) Uani 1 1 d . . . . .
H28A H 0.8017 0.7450 0.3063 0.219 Uiso 1 1 calc R U . . .
H28B H 0.7462 0.7973 0.3624 0.219 Uiso 1 1 calc R U . . .
H28C H 0.6625 0.7747 0.3026 0.219 Uiso 1 1 calc R U . . .

loop_
_atom_site_aniso_label
_atom_site_aniso_U_11
_atom_site_aniso_U_22
_atom_site_aniso_U_33
_atom_site_aniso_U_23
_atom_site_aniso_U_13
_atom_site_aniso_U_12
Lu1 0.05331(13) 0.05907(14) 0.04929(13) 0.01245(13) 0.00495(14) 0.01128(13)
Si2 0.0738(12) 0.0690(12) 0.0529(11) 0.0054(9) -0.0007(9) 0.0274(10)
Si1 0.0905(17) 0.0866(14) 0.0868(15) -0.0189(12) -0.0137(13) 0.0196(13)
N1 0.040(2) 0.046(3) 0.050(3) 0.010(2) -0.001(2) -0.0046(19)
C9 0.045(3) 0.047(3) 0.047(3) 0.005(3) 0.003(3) 0.001(2)
C4 0.046(3) 0.063(3) 0.065(3) 0.012(3) 0.008(4) -0.006(3)
C18 0.067(5) 0.047(4) 0.077(5) 0.009(3) -0.024(4) -0.009(3)
C8 0.050(4) 0.053(3) 0.056(4) 0.006(3) 0.000(3) 0.005(3)
C30 0.087(6) 0.074(4) 0.055(4) 0.005(3) 0.000(4) 0.030(4)
N2 0.083(4) 0.089(5) 0.092(5) 0.026(4) 0.020(4) -0.031(4)
C13 0.042(3) 0.056(3) 0.053(4) 0.006(3) -0.012(3) 0.001(3)
C10 0.048(4) 0.078(5) 0.077(5) 0.020(4) -0.018(3) -0.001(3)
C7 0.073(4) 0.067(4) 0.067(4) 0.027(3) 0.000(4) 0.012(4)
C5 0.061(4) 0.066(4) 0.096(5) 0.019(4) 0.018(5) -0.013(4)
C14 0.080(5) 0.066(4) 0.067(5) 0.001(4) -0.003(4) 0.016(4)
N3 0.090(5) 0.119(6) 0.100(5) 0.057(5) 0.044(4) 0.039(5)
C26 0.080(5) 0.076(4) 0.065(4) 0.002(4) -0.002(4) 0.021(3)
C19 0.092(6) 0.062(5) 0.103(7) 0.027(5) -0.022(5) -0.034(4)
C6 0.086(5) 0.064(5) 0.088(6) 0.037(4) 0.016(5) 0.002(4)
C1 0.042(4) 0.089(5) 0.112(6) 0.029(5) -0.007(4) -0.014(4)
C17 0.105(6) 0.057(5) 0.114(8) -0.002(4) -0.045(6) -0.001(4)
C33 0.093(5) 0.075(5) 0.076(5) 0.012(4) 0.019(4) 0.025(4)
C16 0.126(9) 0.066(5) 0.118(8) -0.027(5) -0.042(6) 0.030(5)
C15 0.104(6) 0.100(6) 0.084(5) -0.015(5) 0.003(6) 0.032(6)
C3 0.053(4) 0.166(9) 0.181(10) 0.033(9) 0.014(7) 0.012(5)
C31 0.116(8) 0.099(6) 0.125(8) 0.043(6) 0.010(6) 0.020(6)
C32 0.129(8) 0.134(8) 0.081(6) -0.013(5) -0.030(6) 0.074(7)
C27 0.114(7) 0.125(8) 0.098(7) -0.035(6) -0.006(6) 0.025(6)
C29 0.113(8) 0.150(9) 0.131(9) -0.049(7) -0.049(6) 0.041(7)
C2 0.123(8) 0.136(8) 0.149(9) 0.003(8) -0.070(7) -0.034(8)
C11 0.144(9) 0.149(9) 0.097(7) 0.010(7) -0.041(6) -0.049(8)
C23 0.265(19) 0.180(12) 0.159(12) 0.084(10) 0.143(13) 0.120(13)
C21 0.129(9) 0.168(11) 0.145(11) 0.069(9) 0.075(9) 0.001(8)
C22 0.171(10) 0.178(11) 0.069(6) 0.037(6) 0.044(7) 0.086(8)
C12 0.059(5) 0.205(12) 0.246(15) -0.096(12) 0.033(8) -0.026(7)
C20 0.141(10) 0.167(11) 0.142(10) 0.036(8) 0.053(8) -0.075(8)
C25 0.089(7) 0.258(15) 0.138(9) 0.101(9) 0.046(7) 0.071(9)
C24 0.163(14) 0.166(11) 0.258(19) 0.093(12) 0.126(14) 0.082(10)
C28 0.159(10) 0.110(8) 0.169(11) -0.015(8) 0.003(9) -0.019(7)

loop_
_atom_type_symbol
_atom_type_description
_atom_type_scat_dispersion_real
_atom_type_scat_dispersion_imag
_atom_type_scat_source
C C 0.0033 0.0016 'International Tables Vol C Tables 4.2.6.8 and 6.1.1.4'
H H 0.0000 0.0000 'International Tables Vol C Tables 4.2.6.8 and 6.1.1.4'
Lu Lu -0.4720 5.8584 'International Tables Vol C Tables 4.2.6.8 and 6.1.1.4'
N N 0.0061 0.0033 'International Tables Vol C Tables 4.2.6.8 and 6.1.1.4'
Si Si 0.0817 0.0704 'International Tables Vol C Tables 4.2.6.8 and 6.1.1.4'

loop_
_geom_angle_atom_site_label_1
_geom_angle_atom_site_label_2
_geom_angle_atom_site_label_3
_geom_angle
_geom_angle_site_symmetry_1
_geom_angle_site_symmetry_3
_geom_angle_publ_flag
N1 Lu1 C30 109.4(2) . . ?
N1 Lu1 N2 77.4(2) . . ?
N1 Lu1 N3 141.0(2) . . ?
N1 Lu1 C26 101.6(2) . . ?
C30 Lu1 N2 103.3(3) . . ?
C30 Lu1 N3 99.4(2) . . ?
C30 Lu1 C26 111.0(3) . . ?
N2 Lu1 N3 70.7(3) . . ?
N2 Lu1 C26 143.5(3) . . ?
C26 Lu1 N3 91.5(3) . . ?
C30 Si2 C33 111.5(3) . . ?
C30 Si2 C31 111.4(4) . . ?
C30 Si2 C32 114.5(4) . . ?
C33 Si2 C31 108.1(4) . . ?
C33 Si2 C32 105.9(4) . . ?
C32 Si2 C31 104.9(4) . . ?
C26 Si1 C27 112.5(4) . . ?
C26 Si1 C29 112.9(4) . . ?
C27 Si1 C29 105.5(4) . . ?
C28 Si1 C26 112.8(4) . . ?
C28 Si1 C27 104.7(5) . . ?
C28 Si1 C29 107.8(5) . . ?
C9 N1 Lu1 116.0(4) . . ?
C13 N1 Lu1 127.9(4) . . ?
C13 N1 C9 115.5(5) . . ?
C4 C9 N1 120.8(5) . . ?
C4 C9 C8 120.3(5) . . ?
C8 C9 N1 118.9(5) . . ?
C9 C4 C1 121.8(5) . . ?
C5 C4 C9 118.6(6) . . ?
C5 C4 C1 119.6(6) . . ?
C19 C18 C13 123.0(6) . . ?
C17 C18 C13 119.9(7) . . ?
C17 C18 C19 116.8(7) . . ?
C9 C8 C10 121.0(5) . . ?
C7 C8 C9 118.1(6) . . ?
C7 C8 C10 120.9(6) . . ?
Lu1 C30 H30A 104.6 . . ?
Lu1 C30 H30B 104.6 . . ?
Si2 C30 Lu1 130.8(4) . . ?
Si2 C30 H30A 104.6 . . ?
Si2 C30 H30B 104.6 . . ?
H30A C30 H30B 105.7 . . ?
C19 N2 Lu1 122.6(5) . . ?
C19 N2 C20 117.2(8) . . ?
C20 N2 Lu1 118.2(7) . . ?
N1 C13 C18 121.9(6) . . ?
N1 C13 C14 122.6(5) . . ?
C14 C13 C18 115.5(6) . . ?
C8 C10 H10 107.0 . . ?
C11 C10 C8 113.3(6) . . ?
C11 C10 H10 107.0 . . ?
C12 C10 C8 110.4(6) . . ?
C12 C10 H10 107.0 . . ?
C12 C10 C11 111.7(8) . . ?
C8 C7 H7 119.1 . . ?
C6 C7 C8 121.8(6) . . ?
C6 C7 H7 119.1 . . ?
C4 C5 H5 119.4 . . ?
C6 C5 C4 121.2(7) . . ?
C6 C5 H5 119.4 . . ?
C13 C14 H14 119.2 . . ?
C15 C14 C13 121.5(7) . . ?
C15 C14 H14 119.2 . . ?
C21 N3 Lu1 106.9(5) . . ?
C21 N3 C22 108.6(8) . . ?
C21 N3 C25 113.8(9) . . ?
C22 N3 Lu1 111.9(6) . . ?
C22 N3 C25 101.9(8) . . ?
C25 N3 Lu1 113.6(5) . . ?
Lu1 C26 H26A 103.9 . . ?
Lu1 C26 H26B 103.9 . . ?
Si1 C26 Lu1 133.3(4) . . ?
Si1 C26 H26A 103.9 . . ?
Si1 C26 H26B 103.9 . . ?
H26A C26 H26B 105.4 . . ?
C18 C19 H19 115.3 . . ?
N2 C19 C18 129.3(7) . . ?
N2 C19 H19 115.3 . . ?
C7 C6 C5 120.0(6) . . ?
C7 C6 H6 120.0 . . ?
C5 C6 H6 120.0 . . ?
C4 C1 H1 107.5 . . ?
C3 C1 C4 112.2(7) . . ?
C3 C1 H1 107.5 . . ?
C2 C1 C4 112.3(7) . . ?
C2 C1 H1 107.5 . . ?
C2 C1 C3 109.7(7) . . ?
C18 C17 H17 119.1 . . ?
C16 C17 C18 121.8(8) . . ?
C16 C17 H17 119.1 . . ?
Si2 C33 H33A 109.5 . . ?
Si2 C33 H33B 109.5 . . ?
Si2 C33 H33C 109.5 . . ?
H33A C33 H33B 109.5 . . ?
H33A C33 H33C 109.5 . . ?
H33B C33 H33C 109.5 . . ?
C17 C16 H16 120.7 . . ?
C17 C16 C15 118.7(8) . . ?
C15 C16 H16 120.7 . . ?
C14 C15 H15 119.0 . . ?
C16 C15 C14 122.0(8) . . ?
C16 C15 H15 119.0 . . ?
C1 C3 H3A 109.5 . . ?
C1 C3 H3B 109.5 . . ?
C1 C3 H3C 109.5 . . ?
H3A C3 H3B 109.5 . . ?
H3A C3 H3C 109.5 . . ?
H3B C3 H3C 109.5 . . ?
Si2 C31 H31A 109.5 . . ?
Si2 C31 H31B 109.5 . . ?
Si2 C31 H31C 109.5 . . ?
H31A C31 H31B 109.5 . . ?
H31A C31 H31C 109.5 . . ?
H31B C31 H31C 109.5 . . ?
Si2 C32 H32A 109.5 . . ?
Si2 C32 H32B 109.5 . . ?
Si2 C32 H32C 109.5 . . ?
H32A C32 H32B 109.5 . . ?
H32A C32 H32C 109.5 . . ?
H32B C32 H32C 109.5 . . ?
Si1 C27 H27A 109.5 . . ?
Si1 C27 H27B 109.5 . . ?
Si1 C27 H27C 109.5 . . ?
H27A C27 H27B 109.5 . . ?
H27A C27 H27C 109.5 . . ?
H27B C27 H27C 109.5 . . ?
Si1 C29 H29A 109.5 . . ?
Si1 C29 H29B 109.5 . . ?
Si1 C29 H29C 109.5 . . ?
H29A C29 H29B 109.5 . . ?
H29A C29 H29C 109.5 . . ?
H29B C29 H29C 109.5 . . ?
C1 C2 H2A 109.5 . . ?
C1 C2 H2B 109.5 . . ?
C1 C2 H2C 109.5 . . ?
H2A C2 H2B 109.5 . . ?
H2A C2 H2C 109.5 . . ?
H2B C2 H2C 109.5 . . ?
C10 C11 H11A 109.5 . . ?
C10 C11 H11B 109.5 . . ?
C10 C11 H11C 109.5 . . ?
H11A C11 H11B 109.5 . . ?
H11A C11 H11C 109.5 . . ?
H11B C11 H11C 109.5 . . ?
H23A C23 H23B 109.1 . . ?
C22 C23 H23A 111.1 . . ?
C22 C23 H23B 111.1 . . ?
C24 C23 H23A 111.1 . . ?
C24 C23 H23B 111.1 . . ?
C24 C23 C22 103.2(9) . . ?
N3 C21 H21A 109.1 . . ?
N3 C21 H21B 109.1 . . ?
N3 C21 C20 112.5(9) . . ?
H21A C21 H21B 107.8 . . ?
C20 C21 H21A 109.1 . . ?
C20 C21 H21B 109.1 . . ?
N3 C22 C23 106.8(10) . . ?
N3 C22 H22A 110.4 . . ?
N3 C22 H22B 110.4 . . ?
C23 C22 H22A 110.4 . . ?
C23 C22 H22B 110.4 . . ?
H22A C22 H22B 108.6 . . ?
C10 C12 H12A 109.5 . . ?
C10 C12 H12B 109.5 . . ?
C10 C12 H12C 109.5 . . ?
H12A C12 H12B 109.5 . . ?
H12A C12 H12C 109.5 . . ?
H12B C12 H12C 109.5 . . ?
N2 C20 C21 108.7(9) . . ?
N2 C20 H20A 109.9 . . ?
N2 C20 H20B 109.9 . . ?
C21 C20 H20A 109.9 . . ?
C21 C20 H20B 109.9 . . ?
H20A C20 H20B 108.3 . . ?
N3 C25 H25A 110.5 . . ?
N3 C25 H25B 110.5 . . ?
H25A C25 H25B 108.7 . . ?
C24 C25 N3 106.1(9) . . ?
C24 C25 H25A 110.5 . . ?
C24 C25 H25B 110.5 . . ?
C23 C24 C25 110.5(10) . . ?
C23 C24 H24A 109.6 . . ?
C23 C24 H24B 109.6 . . ?
C25 C24 H24A 109.6 . . ?
C25 C24 H24B 109.6 . . ?
H24A C24 H24B 108.1 . . ?
Si1 C28 H28A 109.5 . . ?
Si1 C28 H28B 109.5 . . ?
Si1 C28 H28C 109.5 . . ?
H28A C28 H28B 109.5 . . ?
H28A C28 H28C 109.5 . . ?
H28B C28 H28C 109.5 . . ?

loop_
_geom_bond_atom_site_label_1
_geom_bond_atom_site_label_2
_geom_bond_distance
_geom_bond_site_symmetry_2
_geom_bond_publ_flag
Lu1 N1 2.245(5) . ?
Lu1 C30 2.318(7) . ?
Lu1 N2 2.337(7) . ?
Lu1 N3 2.462(6) . ?
Lu1 C26 2.380(6) . ?
Si2 C30 1.836(6) . ?
Si2 C33 1.861(7) . ?
Si2 C31 1.870(9) . ?
Si2 C32 1.869(8) . ?
Si1 C26 1.863(7) . ?
Si1 C27 1.872(9) . ?
Si1 C29 1.879(9) . ?
Si1 C28 1.861(11) . ?
N1 C9 1.438(7) . ?
N1 C13 1.369(7) . ?
C9 C4 1.397(7) . ?
C9 C8 1.409(8) . ?
C4 C5 1.386(8) . ?
C4 C1 1.532(9) . ?
C18 C13 1.434(8) . ?
C18 C19 1.421(11) . ?
C18 C17 1.401(10) . ?
C8 C10 1.520(8) . ?
C8 C7 1.382(8) . ?
C30 H30A 0.9700 . ?
C30 H30B 0.9700 . ?
N2 C19 1.283(10) . ?
N2 C20 1.474(11) . ?
C13 C14 1.409(9) . ?
C10 H10 0.9800 . ?
C10 C11 1.505(10) . ?
C10 C12 1.482(12) . ?
C7 H7 0.9300 . ?
C7 C6 1.357(10) . ?
C5 H5 0.9300 . ?
C5 C6 1.367(10) . ?
C14 H14 0.9300 . ?
C14 C15 1.369(10) . ?
N3 C21 1.455(13) . ?
N3 C22 1.469(13) . ?
N3 C25 1.508(11) . ?
C26 H26A 0.9700 . ?
C26 H26B 0.9700 . ?
C19 H19 0.9300 . ?
C6 H6 0.9300 . ?
C1 H1 0.9800 . ?
C1 C3 1.520(12) . ?
C1 C2 1.496(12) . ?
C17 H17 0.9300 . ?
C17 C16 1.352(12) . ?
C33 H33A 0.9600 . ?
C33 H33B 0.9600 . ?
C33 H33C 0.9600 . ?
C16 H16 0.9300 . ?
C16 C15 1.369(12) . ?
C15 H15 0.9300 . ?
C3 H3A 0.9600 . ?
C3 H3B 0.9600 . ?
C3 H3C 0.9600 . ?
C31 H31A 0.9600 . ?
C31 H31B 0.9600 . ?
C31 H31C 0.9600 . ?
C32 H32A 0.9600 . ?
C32 H32B 0.9600 . ?
C32 H32C 0.9600 . ?
C27 H27A 0.9600 . ?
C27 H27B 0.9600 . ?
C27 H27C 0.9600 . ?
C29 H29A 0.9600 . ?
C29 H29B 0.9600 . ?
C29 H29C 0.9600 . ?
C2 H2A 0.9600 . ?
C2 H2B 0.9600 . ?
C2 H2C 0.9600 . ?
C11 H11A 0.9600 . ?
C11 H11B 0.9600 . ?
C11 H11C 0.9600 . ?
C23 H23A 0.9700 . ?
C23 H23B 0.9700 . ?
C23 C22 1.528(14) . ?
C23 C24 1.419(19) . ?
C21 H21A 0.9700 . ?
C21 H21B 0.9700 . ?
C21 C20 1.486(15) . ?
C22 H22A 0.9700 . ?
C22 H22B 0.9700 . ?
C12 H12A 0.9600 . ?
C12 H12B 0.9600 . ?
C12 H12C 0.9600 . ?
C20 H20A 0.9700 . ?
C20 H20B 0.9700 . ?
C25 H25A 0.9700 . ?
C25 H25B 0.9700 . ?
C25 C24 1.481(16) . ?
C24 H24A 0.9700 . ?
C24 H24B 0.9700 . ?
C28 H28A 0.9600 . ?
C28 H28B 0.9600 . ?
C28 H28C 0.9600 . ?

loop_
_geom_torsion_atom_site_label_1
_geom_torsion_atom_site_label_2
_geom_torsion_atom_site_label_3
_geom_torsion_atom_site_label_4
_geom_torsion
_geom_torsion_site_symmetry_1
_geom_torsion_site_symmetry_2
_geom_torsion_site_symmetry_3
_geom_torsion_site_symmetry_4
_geom_torsion_publ_flag
Lu1 N1 C9 C4 79.5(6) . . . . ?
Lu1 N1 C9 C8 -99.4(5) . . . . ?
Lu1 N1 C13 C18 23.4(7) . . . . ?
Lu1 N1 C13 C14 -156.4(4) . . . . ?
Lu1 N2 C19 C18 -22.6(12) . . . . ?
Lu1 N2 C20 C21 -24.1(12) . . . . ?
Lu1 N3 C21 C20 -51.1(11) . . . . ?
Lu1 N3 C22 C23 155.9(7) . . . . ?
Lu1 N3 C25 C24 -146.4(9) . . . . ?
N1 C9 C4 C5 -177.7(6) . . . . ?
N1 C9 C4 C1 3.4(10) . . . . ?
N1 C9 C8 C10 -1.1(9) . . . . ?
N1 C9 C8 C7 177.6(6) . . . . ?
N1 C13 C14 C15 172.7(7) . . . . ?
C9 N1 C13 C18 -165.8(5) . . . . ?
C9 N1 C13 C14 14.3(7) . . . . ?
C9 C4 C5 C6 -0.2(10) . . . . ?
C9 C4 C1 C3 113.1(8) . . . . ?
C9 C4 C1 C2 -122.8(8) . . . . ?
C9 C8 C10 C11 -133.4(7) . . . . ?
C9 C8 C10 C12 100.6(9) . . . . ?
C9 C8 C7 C6 0.6(10) . . . . ?
C4 C9 C8 C10 180.0(6) . . . . ?
C4 C9 C8 C7 -1.4(9) . . . . ?
C4 C5 C6 C7 -0.6(12) . . . . ?
C18 C13 C14 C15 -7.1(9) . . . . ?
C18 C17 C16 C15 -3.7(13) . . . . ?
C8 C9 C4 C5 1.2(9) . . . . ?
C8 C9 C4 C1 -177.6(6) . . . . ?
C8 C7 C6 C5 0.4(12) . . . . ?
C13 N1 C9 C4 -92.4(7) . . . . ?
C13 N1 C9 C8 88.7(6) . . . . ?
C13 C18 C19 N2 -13.5(12) . . . . ?
C13 C18 C17 C16 -2.4(11) . . . . ?
C13 C14 C15 C16 1.4(13) . . . . ?
C10 C8 C7 C6 179.2(7) . . . . ?
C7 C8 C10 C11 48.1(10) . . . . ?
C7 C8 C10 C12 -78.0(10) . . . . ?
C5 C4 C1 C3 -65.7(9) . . . . ?
C5 C4 C1 C2 58.4(9) . . . . ?
N3 C21 C20 N2 50.9(14) . . . . ?
N3 C25 C24 C23 7.9(17) . . . . ?
C19 C18 C13 N1 14.2(9) . . . . ?
C19 C18 C13 C14 -165.9(6) . . . . ?
C19 C18 C17 C16 171.5(7) . . . . ?
C19 N2 C20 C21 140.2(10) . . . . ?
C1 C4 C5 C6 178.6(7) . . . . ?
C17 C18 C13 N1 -172.3(6) . . . . ?
C17 C18 C13 C14 7.6(8) . . . . ?
C17 C18 C19 N2 172.8(8) . . . . ?
C17 C16 C15 C14 4.3(14) . . . . ?
C33 Si2 C30 Lu1 61.1(6) . . . . ?
C31 Si2 C30 Lu1 -59.8(6) . . . . ?
C32 Si2 C30 Lu1 -178.7(5) . . . . ?
C27 Si1 C26 Lu1 -98.3(6) . . . . ?
C29 Si1 C26 Lu1 21.0(7) . . . . ?
C21 N3 C22 C23 -86.3(10) . . . . ?
C21 N3 C25 C24 90.9(13) . . . . ?
C22 N3 C21 C20 -172.0(10) . . . . ?
C22 N3 C25 C24 -25.8(13) . . . . ?
C22 C23 C24 C25 12.9(17) . . . . ?
C20 N2 C19 C18 173.7(8) . . . . ?
C25 N3 C21 C20 75.3(11) . . . . ?
C25 N3 C22 C23 34.1(10) . . . . ?
C24 C23 C22 N3 -30.0(14) . . . . ?
C28 Si1 C26 Lu1 143.5(6) . . . . ?

loop_
_smtbx_masks_void_nr
_smtbx_masks_void_average_x
_smtbx_masks_void_average_y
_smtbx_masks_void_average_z
_smtbx_masks_void_volume
_smtbx_masks_void_count_electrons
_smtbx_masks_void_content
1 0.169 0.325 0.033 24.2 0.0 ?
2 -0.169 0.825 0.467 24.2 0.0 ?
3 0.331 0.675 0.533 24.2 0.0 ?
4 0.669 0.175 0.967 24.2 0.0 ?
